data_1544544
loop_
_publ_author_name
'Travis, Jamelah Z.'
'LaDuca, Robert L.'

_publ_contact_author 'LaDuca, Robert L.'
_publ_section_title
;
 <i>catena</i>-Poly[[bis{2-[3-(carboxymethyl)adamantan-1-yl]acetato-\k^2^<i>O</i>,<i>O</i>'}cadmium(II)]-\m-<i>N</i>,<i>N</i>'-bis(pyridine-4-carboxamido)piperazine-\k^2^<i>N</i>:<i>N</i>']
;
_journal_coeditor_code LH4013
_journal_issue 11
_journal_name_full IUCrData
_journal_page_first x161764
_journal_paper_doi 10.1107/S2414314616017648
_journal_volume 1
_journal_year 2016
_chemical_formula_iupac '[Cd (C14 H19 O4)2 (C16 H16 N4 O2)]'
_chemical_formula_moiety 'C44 H54 Cd N4 O10'
_chemical_formula_sum 'C44 H54 Cd N4 O10'
_chemical_formula_weight 911.31
_chemical_name_systematic
<i>catena</i>-Poly[[bis{2-[3-(carboxymethyl)adamantan-1-yl]acetato-\k^2^<i>O</i>,<i>O</i>'}cadmium(II)]-\m-<i>N</i>,<i>N</i>'-bis(pyridine-4-carboxamido)piperazine-\k^2^<i>N</i>:<i>N</i>']
_space_group_crystal_system triclinic
_space_group_IT_number 2
_space_group_name_Hall '-P 1'
_space_group_name_H-M_alt 'P -1'
_symmetry_space_group_name_Hall '-P 1'
_symmetry_space_group_name_H-M 'P -1'
_atom_sites_solution_hydrogens geom
_atom_sites_solution_primary direct
_audit_creation_method
;
Olex2 1.2
(compiled 2016.02.19 svn.r3266 for OlexSys, GUI svn.r5155)
;
_cell_angle_alpha 88.968(2)
_cell_angle_beta 87.985(2)
_cell_angle_gamma 79.217(2)
_cell_formula_units_Z 2
_cell_length_a 6.3660(11)
_cell_length_b 15.282(3)
_cell_length_c 21.575(4)
_cell_measurement_reflns_used 9913
_cell_measurement_temperature 173(2)
_cell_measurement_theta_max 22.80
_cell_measurement_theta_min 2.31
_cell_volume 2060.5(7)
_computing_cell_refinement
;
APEX2 (Bruker, 2014)
;
_computing_data_collection
;
<i>COSMO</i> (Bruker, 2009)
;
_computing_data_reduction
;
SAINT (Bruker, 2013)
;
_computing_molecular_graphics
;
<i>CrystalMaker</i> (Palmer, 2013)
;
_computing_publication_material
;
<i>OLEX2</i> (Dolomanov <i>et al.</i>,  2009)
;
_computing_structure_refinement
;
SHELXL2014 (Sheldrick, 2015b)
;
_computing_structure_solution
;
SHELXT (Sheldrick, 2015a)
;
_diffrn_ambient_temperature 173.15
_diffrn_detector_area_resol_mean 836.6
_diffrn_measured_fraction_theta_full 0.999
_diffrn_measured_fraction_theta_max 0.995
_diffrn_measurement_device_type 'Bruker APEXII CCD'
_diffrn_measurement_method \w
_diffrn_radiation_monochromator graphite
_diffrn_radiation_type MoK\a
_diffrn_radiation_wavelength 0.71073
_diffrn_reflns_av_R_equivalents 0.0538
_diffrn_reflns_limit_h_max 7
_diffrn_reflns_limit_h_min -7
_diffrn_reflns_limit_k_max 18
_diffrn_reflns_limit_k_min -18
_diffrn_reflns_limit_l_max 26
_diffrn_reflns_limit_l_min -25
_diffrn_reflns_number 34440
_diffrn_reflns_theta_full 25.242
_diffrn_reflns_theta_max 25.435
_diffrn_reflns_theta_min 1.357
_diffrn_standards_number 0
_exptl_absorpt_coefficient_mu 0.594
_exptl_absorpt_correction_T_max 0.7452
_exptl_absorpt_correction_T_min 0.6630
_exptl_absorpt_correction_type multi-scan
_exptl_absorpt_process_details
;
(SADABS, Bruker, 2014)
;
_exptl_crystal_colour colourless
_exptl_crystal_density_diffrn 1.469
_exptl_crystal_description rectangular
_exptl_crystal_F_000 948
_exptl_crystal_size_max 0.457
_exptl_crystal_size_mid 0.206
_exptl_crystal_size_min 0.05
_refine_diff_density_max 1.657
_refine_diff_density_min -0.404
_refine_ls_extinction_method none
_refine_ls_goodness_of_fit_ref 1.061
_refine_ls_hydrogen_treatment constr
_refine_ls_matrix_type full
_refine_ls_number_parameters 535
_refine_ls_number_reflns 7598
_refine_ls_number_restraints 0
_refine_ls_restrained_S_all 1.061
_refine_ls_R_factor_all 0.0527
_refine_ls_R_factor_gt 0.0429
_refine_ls_shift/su_max 0.002
_refine_ls_shift/su_mean 0.000
_refine_ls_structure_factor_coef Fsqd
_refine_ls_weighting_details 'w=1/[\s^2^(Fo^2^)+(0.0658P)^2^+0.9489P] where P=(Fo^2^+2Fc^2^)/3'
_refine_ls_weighting_scheme calc
_refine_ls_wR_factor_gt 0.1077
_refine_ls_wR_factor_ref 0.1150
_reflns_number_gt 6439
_reflns_number_total 7598
_reflns_threshold_expression 'I > 2\s(I)'
_cod_data_source_file lh4013sup1.cif
_cod_data_source_block I
_cod_original_cell_volume 2060.4(6)
_cod_database_code 1544544
_shelx_space_group_comment
;
The symmetry employed for this shelxl refinement is uniquely defined
by the following loop, which should always be used as a source of
symmetry information in preference to the above space-group names.
They are only intended as comments.
;
_shelx_estimated_absorpt_t_min 0.773
_shelx_estimated_absorpt_t_max 0.971

loop_
_space_group_symop_operation_xyz
'x, y, z'
'-x, -y, -z'

loop_
_atom_site_type_symbol
_atom_site_label
_atom_site_fract_x
_atom_site_fract_y
_atom_site_fract_z
_atom_site_U_iso_or_equiv
_atom_site_adp_type
_atom_site_calc_flag
_atom_site_occupancy
_atom_site_disorder_assembly
_atom_site_disorder_group
Cd Cd1 1.01461(4) 0.77868(2) 0.76254(2) 0.02423(10) Uani d 1 . .
O O1 0.3830(5) 0.4755(2) 0.64910(13) 0.0519(8) Uani d 1 . .
O O2 0.0779(4) 1.09521(17) 0.85291(12) 0.0419(7) Uani d 1 . .
O O3 1.2617(5) 0.18816(18) 1.02438(13) 0.0523(8) Uani d 1 . .
O O4 1.2537(4) 0.32992(16) 1.04814(12) 0.0389(6) Uani d 1 . .
H H4 1.1735 0.3178 1.0775 0.058 Uiso calc 1 . .
O O5 0.9966(5) 0.69784(19) 0.85940(12) 0.0485(8) Uani d 1 . .
O O6 1.2922(4) 0.68106(16) 0.80394(11) 0.0351(6) Uani d 1 . .
O O7 1.0787(14) 0.8339(5) 0.6626(3) 0.0366(8) Uani d 0.447(7) A 2
O O7A 0.9608(11) 0.8550(4) 0.6640(2) 0.0366(8) Uani d 0.553(7) A 1
O O8 1.220(2) 0.8710(6) 0.7198(4) 0.0366(8) Uani d 0.447(7) A 1
O O8A 1.2179(16) 0.8909(5) 0.7366(3) 0.0366(8) Uani d 0.553(7) A 2
O O9 0.8949(6) 1.3052(3) 0.44493(15) 0.0786(12) Uani d 1 . .
O O10 1.1218(7) 1.17740(19) 0.44569(13) 0.0768(12) Uani d 1 . .
H H10 1.0737 1.1730 0.4104 0.115 Uiso calc 1 . .
N N1 0.8480(5) 0.68192(18) 0.71065(12) 0.0273(6) Uani d 1 . .
N N2 0.5755(5) 0.47731(19) 0.55966(13) 0.0314(7) Uani d 1 . .
N N3 0.7295(4) 0.87221(17) 0.80842(12) 0.0247(6) Uani d 1 . .
N N4 0.1051(4) 1.02679(19) 0.94668(13) 0.0281(6) Uani d 1 . .
C C20 0.6470(6) 0.7088(2) 0.69111(16) 0.0307(8) Uani d 1 . .
H H20 0.5761 0.7680 0.6995 0.037 Uiso calc 1 . .
C C21 0.5399(6) 0.6536(2) 0.65924(16) 0.0303(8) Uani d 1 . .
H H21 0.3986 0.6746 0.6459 0.036 Uiso calc 1 . .
C C22 0.9459(6) 0.5989(2) 0.69811(16) 0.0288(7) Uani d 1 . .
H H22 1.0877 0.5795 0.7116 0.035 Uiso calc 1 . .
C C23 0.8506(6) 0.5399(2) 0.66644(16) 0.0314(8) Uani d 1 . .
H H23 0.9265 0.4814 0.6580 0.038 Uiso calc 1 . .
C C24 0.6436(5) 0.5668(2) 0.64722(15) 0.0261(7) Uani d 1 . .
C C25 0.5219(6) 0.5032(2) 0.61819(16) 0.0289(8) Uani d 1 . .
C C26 0.4487(6) 0.4211(2) 0.52913(16) 0.0331(8) Uani d 1 . .
H H26A 0.3649 0.3932 0.5607 0.040 Uiso calc 1 . .
H H26B 0.5452 0.3730 0.5064 0.040 Uiso calc 1 . .
C C27 0.7015(5) 0.5238(2) 0.51571(16) 0.0310(8) Uani d 1 . .
H H27A 0.8084 0.4799 0.4927 0.037 Uiso calc 1 . .
H H27B 0.7784 0.5630 0.5386 0.037 Uiso calc 1 . .
C C28 0.7140(6) 0.9614(2) 0.81094(16) 0.0297(8) Uani d 1 . .
H H28 0.8280 0.9871 0.7937 0.036 Uiso calc 1 . .
C C29 0.5407(6) 1.0161(2) 0.83741(16) 0.0313(8) Uani d 1 . .
H H29 0.5337 1.0788 0.8373 0.038 Uiso calc 1 . .
C C30 0.3922(5) 0.8874(2) 0.86200(15) 0.0274(7) Uani d 1 . .
H H30 0.2821 0.8596 0.8796 0.033 Uiso calc 1 . .
C C31 0.5701(5) 0.8369(2) 0.83379(16) 0.0273(7) Uani d 1 . .
H H31 0.5798 0.7742 0.8323 0.033 Uiso calc 1 . .
C C32 0.3744(5) 0.9794(2) 0.86457(15) 0.0249(7) Uani d 1 . .
C C33 0.1756(5) 1.0396(2) 0.88815(16) 0.0282(8) Uani d 1 . .
C C34 -0.0928(5) 1.0825(2) 0.96999(16) 0.0297(8) Uani d 1 . .
H H34A -0.1723 1.1139 0.9350 0.036 Uiso calc 1 . .
H H34B -0.0591 1.1277 0.9984 0.036 Uiso calc 1 . .
C C35 0.2294(5) 0.9761(2) 0.99571(16) 0.0286(7) Uani d 1 . .
H H35A 0.2745 1.0175 1.0251 0.034 Uiso calc 1 . .
H H35B 0.3595 0.9385 0.9774 0.034 Uiso calc 1 . .
C C36 1.4832(5) 0.2699(2) 0.96492(16) 0.0292(8) Uani d 1 . .
H H36A 1.5414 0.2106 0.9472 0.035 Uiso calc 1 . .
H H36B 1.6028 0.2909 0.9845 0.035 Uiso calc 1 . .
C C37 1.3202(6) 0.2583(2) 1.01475(16) 0.0300(8) Uani d 1 . .
C C38 1.4063(5) 0.3342(2) 0.91128(15) 0.0234(7) Uani d 1 . .
C C39 1.3826(5) 0.4327(2) 0.93002(14) 0.0214(7) Uani d 1 . .
H H39A 1.2745 0.4456 0.9644 0.026 Uiso calc 1 . .
H H39B 1.5207 0.4434 0.9451 0.026 Uiso calc 1 . .
C C40 1.3142(5) 0.4960(2) 0.87499(14) 0.0219(7) Uani d 1 . .
C C41 1.1010(5) 0.4776(2) 0.85260(15) 0.0246(7) Uani d 1 . .
H H41A 1.0526 0.5180 0.8175 0.030 Uiso calc 1 . .
H H41B 0.9911 0.4891 0.8866 0.030 Uiso calc 1 . .
C C42 1.1275(5) 0.3800(2) 0.83188(15) 0.0262(7) Uani d 1 . .
H H42 0.9882 0.3692 0.8166 0.031 Uiso calc 1 . .
C C43 1.2974(6) 0.3612(2) 0.77995(16) 0.0308(8) Uani d 1 . .
H H43A 1.2535 0.4002 0.7437 0.037 Uiso calc 1 . .
H H43B 1.3138 0.2985 0.7668 0.037 Uiso calc 1 . .
C C44 1.5108(5) 0.3787(2) 0.80314(16) 0.0291(8) Uani d 1 . .
H H44 1.6230 0.3663 0.7692 0.035 Uiso calc 1 . .
C C45 1.5764(5) 0.3171(2) 0.85828(16) 0.0289(8) Uani d 1 . .
H H45A 1.7151 0.3272 0.8732 0.035 Uiso calc 1 . .
H H45B 1.5950 0.2544 0.8451 0.035 Uiso calc 1 . .
C C46 1.1921(5) 0.3186(2) 0.88754(16) 0.0271(7) Uani d 1 . .
H H46A 1.2056 0.2557 0.8752 0.032 Uiso calc 1 . .
H H46B 1.0805 0.3308 0.9210 0.032 Uiso calc 1 . .
C C47 1.4843(5) 0.4763(2) 0.82269(15) 0.0250(7) Uani d 1 . .
H H47A 1.6224 0.4881 0.8370 0.030 Uiso calc 1 . .
H H47B 1.4414 0.5159 0.7867 0.030 Uiso calc 1 . .
C C48 1.2923(6) 0.5928(2) 0.89746(15) 0.0267(7) Uani d 1 . .
H H48A 1.2059 0.5996 0.9367 0.032 Uiso calc 1 . .
H H48B 1.4362 0.6044 0.9063 0.032 Uiso calc 1 . .
C C49 1.1894(6) 0.6612(2) 0.85122(15) 0.0265(7) Uani d 1 . .
C C50 1.1503(7) 0.8897(2) 0.67748(19) 0.0422(10) Uani d 1 . .
C C51 1.2182(8) 0.9543(2) 0.62969(19) 0.0495(12) Uani d 1 . .
H H51A 1.2008 0.9327 0.5876 0.059 Uiso calc 1 . .
H H51B 1.3716 0.9561 0.6343 0.059 Uiso calc 1 . .
C C54 1.0852(6) 1.0500(2) 0.63679(15) 0.0284(8) Uani d 1 . .
C C55 0.8450(6) 1.0508(2) 0.63406(17) 0.0353(9) Uani d 1 . .
H H55A 0.8136 1.0249 0.5945 0.042 Uiso calc 1 . .
H H55B 0.7998 1.0141 0.6685 0.042 Uiso calc 1 . .
C C56 0.7213(6) 1.1458(3) 0.6391(2) 0.0425(10) Uani d 1 . .
H H56 0.5647 1.1454 0.6376 0.051 Uiso calc 1 . .
C C57 0.7669(7) 1.1850(3) 0.69993(19) 0.0457(10) Uani d 1 . .
H H57A 0.7217 1.1491 0.7349 0.055 Uiso calc 1 . .
H H57B 0.6847 1.2465 0.7035 0.055 Uiso calc 1 . .
C C58 1.0049(7) 1.1856(2) 0.70306(16) 0.0374(9) Uani d 1 . .
H H58 1.0351 1.2116 0.7433 0.045 Uiso calc 1 . .
C C59 1.0709(7) 1.2423(2) 0.64891(16) 0.0360(9) Uani d 1 . .
H H59A 1.2254 1.2438 0.6508 0.043 Uiso calc 1 . .
H H59B 0.9904 1.3041 0.6525 0.043 Uiso calc 1 . .
C C60 0.7866(6) 1.2033(3) 0.58516(19) 0.0403(9) Uani d 1 . .
H H60A 0.7527 1.1790 0.5453 0.048 Uiso calc 1 . .
H H60B 0.7050 1.2649 0.5888 0.048 Uiso calc 1 . .
C C61 1.0261(5) 1.2038(2) 0.58651(15) 0.0254(7) Uani d 1 . .
C C62 1.1482(6) 1.1075(2) 0.58227(15) 0.0277(7) Uani d 1 . .
H H62A 1.3039 1.1071 0.5826 0.033 Uiso calc 1 . .
H H62B 1.1170 1.0816 0.5427 0.033 Uiso calc 1 . .
C C63 1.1315(6) 1.0908(2) 0.69754(16) 0.0316(8) Uani d 1 . .
H H63A 1.2864 1.0914 0.6992 0.038 Uiso calc 1 . .
H H63B 1.0918 1.0541 0.7328 0.038 Uiso calc 1 . .
C C64 1.0972(6) 1.2643(2) 0.53469(16) 0.0320(8) Uani d 1 . .
H H64A 1.0449 1.3271 0.5464 0.038 Uiso calc 1 . .
H H64B 1.2555 1.2543 0.5330 0.038 Uiso calc 1 . .
C C65 1.0233(7) 1.2516(2) 0.47122(17) 0.0377(9) Uani d 1 . .

loop_
_atom_site_aniso_label
_atom_site_aniso_U_11
_atom_site_aniso_U_22
_atom_site_aniso_U_33
_atom_site_aniso_U_12
_atom_site_aniso_U_13
_atom_site_aniso_U_23
Cd1 0.03120(16) 0.01866(14) 0.02213(15) -0.00346(10) 0.00096(10) 0.00224(9)
O1 0.065(2) 0.066(2) 0.0358(16) -0.0418(17) 0.0161(14) -0.0080(14)
O2 0.0466(16) 0.0373(15) 0.0335(15) 0.0112(12) 0.0066(12) 0.0099(12)
O3 0.080(2) 0.0363(16) 0.0477(17) -0.0291(15) 0.0000(15) 0.0065(13)
O4 0.0488(17) 0.0282(14) 0.0371(15) -0.0036(12) 0.0140(12) 0.0059(11)
O5 0.0503(18) 0.0446(16) 0.0373(15) 0.0199(14) 0.0143(13) 0.0214(13)
O6 0.0327(14) 0.0330(14) 0.0382(15) -0.0044(11) 0.0001(11) 0.0164(11)
O7 0.0536(16) 0.038(2) 0.0242(15) -0.024(2) -0.015(2) 0.0141(15)
O7A 0.0536(16) 0.038(2) 0.0242(15) -0.024(2) -0.015(2) 0.0141(15)
O8 0.0536(16) 0.038(2) 0.0242(15) -0.024(2) -0.015(2) 0.0141(15)
O8A 0.0536(16) 0.038(2) 0.0242(15) -0.024(2) -0.015(2) 0.0141(15)
O9 0.082(3) 0.099(3) 0.0389(19) 0.027(2) -0.0125(17) 0.0103(18)
O10 0.170(4) 0.0308(17) 0.0270(16) -0.008(2) -0.020(2) 0.0007(13)
N1 0.0369(17) 0.0242(15) 0.0224(14) -0.0103(13) -0.0001(12) 0.0005(11)
N2 0.0412(18) 0.0311(16) 0.0267(16) -0.0193(14) -0.0009(13) 0.0005(12)
N3 0.0270(15) 0.0230(14) 0.0232(14) -0.0031(12) 0.0020(11) -0.0001(11)
N4 0.0227(15) 0.0291(15) 0.0282(16) 0.0050(12) 0.0026(12) 0.0042(12)
C20 0.0310(19) 0.0261(18) 0.034(2) -0.0018(15) -0.0024(15) -0.0030(15)
C21 0.0297(19) 0.0267(18) 0.034(2) -0.0037(15) -0.0035(15) 0.0018(15)
C22 0.0283(18) 0.0264(18) 0.0308(19) -0.0024(14) -0.0014(14) -0.0007(14)
C23 0.036(2) 0.0235(18) 0.034(2) -0.0024(15) -0.0035(16) -0.0019(14)
C24 0.0308(19) 0.0282(18) 0.0206(17) -0.0094(15) 0.0005(14) 0.0025(13)
C25 0.035(2) 0.0247(18) 0.0281(19) -0.0086(15) -0.0025(15) 0.0040(14)
C26 0.042(2) 0.0326(19) 0.0291(19) -0.0186(17) -0.0002(16) 0.0013(15)
C27 0.0293(18) 0.034(2) 0.033(2) -0.0160(16) 0.0038(15) -0.0008(15)
C28 0.035(2) 0.0223(17) 0.0317(19) -0.0061(15) 0.0072(15) 0.0027(14)
C29 0.041(2) 0.0198(17) 0.033(2) -0.0071(15) 0.0060(16) 0.0012(14)
C30 0.0265(18) 0.0274(18) 0.0287(18) -0.0064(14) 0.0007(14) 0.0050(14)
C31 0.0316(19) 0.0174(16) 0.0321(19) -0.0029(14) 0.0001(15) 0.0040(14)
C32 0.0295(18) 0.0236(17) 0.0201(17) -0.0021(14) 0.0010(13) 0.0011(13)
C33 0.0315(19) 0.0213(17) 0.0307(19) -0.0030(14) 0.0045(15) -0.0002(14)
C34 0.0263(18) 0.0291(18) 0.0297(19) 0.0033(14) 0.0036(14) 0.0049(14)
C35 0.0232(17) 0.0308(19) 0.0293(18) 0.0009(14) -0.0019(14) 0.0035(14)
C36 0.0313(19) 0.0191(17) 0.0337(19) 0.0039(14) -0.0008(15) 0.0042(14)
C37 0.036(2) 0.0261(18) 0.0281(18) -0.0047(15) -0.0086(15) 0.0079(14)
C38 0.0261(17) 0.0184(16) 0.0248(17) -0.0024(13) -0.0011(13) 0.0018(13)
C39 0.0231(16) 0.0204(16) 0.0206(16) -0.0040(13) -0.0005(13) 0.0009(13)
C40 0.0242(17) 0.0188(16) 0.0229(17) -0.0049(13) -0.0024(13) 0.0041(13)
C41 0.0236(17) 0.0244(17) 0.0252(17) -0.0030(13) -0.0029(13) 0.0075(13)
C42 0.0235(17) 0.0294(18) 0.0283(18) -0.0116(14) -0.0032(14) 0.0025(14)
C43 0.040(2) 0.0284(19) 0.0264(18) -0.0118(16) 0.0002(15) -0.0013(14)
C44 0.0302(19) 0.0289(18) 0.0286(18) -0.0072(15) 0.0075(14) -0.0046(14)
C45 0.0258(18) 0.0226(17) 0.036(2) 0.0006(14) 0.0006(15) -0.0022(14)
C46 0.0308(19) 0.0193(16) 0.0317(19) -0.0067(14) 0.0002(15) 0.0019(14)
C47 0.0272(18) 0.0243(17) 0.0243(17) -0.0070(14) -0.0018(13) 0.0026(13)
C48 0.0366(19) 0.0208(17) 0.0225(17) -0.0039(14) -0.0050(14) 0.0020(13)
C49 0.041(2) 0.0167(16) 0.0233(17) -0.0082(15) -0.0025(15) 0.0007(13)
C50 0.066(3) 0.0191(18) 0.035(2) 0.0014(18) 0.025(2) 0.0020(16)
C51 0.074(3) 0.024(2) 0.043(2) 0.0037(19) 0.030(2) 0.0120(17)
C54 0.041(2) 0.0177(16) 0.0254(18) -0.0040(14) 0.0086(15) 0.0039(13)
C55 0.046(2) 0.035(2) 0.031(2) -0.0236(18) -0.0005(16) 0.0025(16)
C56 0.0224(19) 0.050(2) 0.055(3) -0.0083(17) 0.0019(17) 0.015(2)
C57 0.053(3) 0.031(2) 0.047(2) 0.0049(18) 0.022(2) 0.0045(18)
C58 0.065(3) 0.0276(19) 0.0221(18) -0.0155(18) 0.0006(17) -0.0005(14)
C59 0.060(3) 0.0227(18) 0.0292(19) -0.0158(17) -0.0044(17) -0.0005(15)
C60 0.037(2) 0.040(2) 0.044(2) -0.0055(17) -0.0073(17) 0.0111(18)
C61 0.0344(19) 0.0189(16) 0.0242(17) -0.0077(14) -0.0045(14) 0.0040(13)
C62 0.0349(19) 0.0219(17) 0.0258(18) -0.0056(14) 0.0052(14) 0.0040(13)
C63 0.0318(19) 0.037(2) 0.0271(19) -0.0091(16) -0.0022(15) 0.0107(15)
C64 0.049(2) 0.0180(17) 0.0308(19) -0.0099(15) -0.0045(16) 0.0040(14)
C65 0.058(3) 0.030(2) 0.029(2) -0.0184(18) 0.0004(18) 0.0094(16)

loop_
_atom_type_symbol
_atom_type_description
_atom_type_scat_dispersion_real
_atom_type_scat_dispersion_imag
_atom_type_scat_source
C C 0.0033 0.0016 'International Tables Vol C Tables 4.2.6.8 and 6.1.1.4'
H H 0.0000 0.0000 'International Tables Vol C Tables 4.2.6.8 and 6.1.1.4'
Cd Cd -0.8075 1.2024 'International Tables Vol C Tables 4.2.6.8 and 6.1.1.4'
N N 0.0061 0.0033 'International Tables Vol C Tables 4.2.6.8 and 6.1.1.4'
O O 0.0106 0.0060 'International Tables Vol C Tables 4.2.6.8 and 6.1.1.4'

loop_
_geom_angle_atom_site_label_1
_geom_angle_atom_site_label_2
_geom_angle_atom_site_label_3
_geom_angle_site_symmetry_1
_geom_angle_site_symmetry_3
_geom_angle
_geom_angle_publ_flag
O6 Cd1 O5 . . 54.87(9) y
O6 Cd1 O7 . . 115.9(2) y
O6 Cd1 O7A . . 134.05(19) ?
O6 Cd1 O8A . . 95.5(2) ?
O6 Cd1 N1 . . 100.50(10) y
O6 Cd1 N3 . . 131.49(9) y
O7 Cd1 O5 . . 169.4(2) y
O7 Cd1 O8A . . 53.4(2) ?
O7A Cd1 O5 . . 168.65(17) ?
O8 Cd1 O5 . . 136.7(2) y
O8 Cd1 O6 . . 95.4(3) y
O8 Cd1 O7A . . 54.1(3) ?
O8 Cd1 N1 . . 126.6(2) y
O8 Cd1 N3 . . 104.4(3) y
O8A Cd1 O5 . . 128.67(17) ?
N1 Cd1 O5 . . 92.25(11) y
N1 Cd1 O7 . . 84.08(19) y
N1 Cd1 O7A . . 79.53(15) ?
N1 Cd1 O8A . . 137.31(16) ?
N3 Cd1 O5 . . 81.78(9) y
N3 Cd1 O7 . . 108.7(2) y
N3 Cd1 O7A . . 92.20(19) ?
N3 Cd1 O8A . . 96.2(2) ?
N3 Cd1 N1 . . 102.00(10) y
C37 O4 H4 . . 109.5 ?
C49 O5 Cd1 . . 89.69(19) ?
C49 O6 Cd1 . . 96.0(2) ?
C50 O7 Cd1 . . 96.5(5) ?
C50 O7A Cd1 . . 85.2(3) ?
C50 O8 Cd1 . . 103.9(7) ?
C50 O8A Cd1 . . 88.1(4) ?
C65 O10 H10 . . 109.5 ?
C20 N1 Cd1 . . 120.2(2) ?
C22 N1 Cd1 . . 121.8(2) ?
C22 N1 C20 . . 118.0(3) ?
C25 N2 C26 . . 119.0(3) ?
C25 N2 C27 . . 124.3(3) ?
C26 N2 C27 . . 113.3(3) ?
C28 N3 Cd1 . . 123.5(2) ?
C31 N3 Cd1 . . 118.5(2) ?
C31 N3 C28 . . 118.0(3) ?
C33 N4 C34 . . 119.2(3) ?
C33 N4 C35 . . 126.2(3) ?
C34 N4 C35 . . 113.1(3) ?
N1 C20 H20 . . 118.7 ?
N1 C20 C21 . . 122.6(3) ?
C21 C20 H20 . . 118.7 ?
C20 C21 H21 . . 120.7 ?
C20 C21 C24 . . 118.6(3) ?
C24 C21 H21 . . 120.7 ?
N1 C22 H22 . . 118.5 ?
N1 C22 C23 . . 123.0(3) ?
C23 C22 H22 . . 118.5 ?
C22 C23 H23 . . 120.4 ?
C22 C23 C24 . . 119.2(3) ?
C24 C23 H23 . . 120.4 ?
C21 C24 C25 . . 119.2(3) ?
C23 C24 C21 . . 118.6(3) ?
C23 C24 C25 . . 122.0(3) ?
O1 C25 N2 . . 122.7(3) ?
O1 C25 C24 . . 119.0(3) ?
N2 C25 C24 . . 118.3(3) ?
N2 C26 H26A . . 109.6 ?
N2 C26 H26B . . 109.6 ?
N2 C26 C27 . 2_666 110.3(3) ?
H26A C26 H26B . . 108.1 ?
C27 C26 H26A 2_666 . 109.6 ?
C27 C26 H26B 2_666 . 109.6 ?
N2 C27 C26 . 2_666 108.9(3) ?
N2 C27 H27A . . 109.9 ?
N2 C27 H27B . . 109.9 ?
C26 C27 H27A 2_666 . 109.9 ?
C26 C27 H27B 2_666 . 109.9 ?
H27A C27 H27B . . 108.3 ?
N3 C28 H28 . . 118.7 ?
N3 C28 C29 . . 122.6(3) ?
C29 C28 H28 . . 118.7 ?
C28 C29 H29 . . 120.2 ?
C28 C29 C32 . . 119.6(3) ?
C32 C29 H29 . . 120.2 ?
C31 C30 H30 . . 120.2 ?
C31 C30 C32 . . 119.6(3) ?
C32 C30 H30 . . 120.2 ?
N3 C31 C30 . . 122.8(3) ?
N3 C31 H31 . . 118.6 ?
C30 C31 H31 . . 118.6 ?
C29 C32 C33 . . 119.6(3) ?
C30 C32 C29 . . 117.4(3) ?
C30 C32 C33 . . 122.6(3) ?
O2 C33 N4 . . 122.6(3) ?
O2 C33 C32 . . 119.1(3) ?
N4 C33 C32 . . 118.2(3) ?
N4 C34 H34A . . 109.8 ?
N4 C34 H34B . . 109.8 ?
N4 C34 C35 . 2_577 109.2(3) ?
H34A C34 H34B . . 108.3 ?
C35 C34 H34A 2_577 . 109.8 ?
C35 C34 H34B 2_577 . 109.8 ?
N4 C35 C34 . 2_577 109.4(3) ?
N4 C35 H35A . . 109.8 ?
N4 C35 H35B . . 109.8 ?
C34 C35 H35A 2_577 . 109.8 ?
C34 C35 H35B 2_577 . 109.8 ?
H35A C35 H35B . . 108.2 ?
H36A C36 H36B . . 107.3 ?
C37 C36 H36A . . 108.1 ?
C37 C36 H36B . . 108.1 ?
C37 C36 C38 . . 116.8(3) ?
C38 C36 H36A . . 108.1 ?
C38 C36 H36B . . 108.1 ?
O3 C37 O4 . . 123.5(3) ?
O3 C37 C36 . . 122.5(3) ?
O4 C37 C36 . . 113.9(3) ?
C36 C38 C39 . . 112.2(3) ?
C36 C38 C45 . . 107.7(3) ?
C45 C38 C39 . . 107.6(3) ?
C46 C38 C36 . . 111.3(3) ?
C46 C38 C39 . . 109.0(3) ?
C46 C38 C45 . . 109.0(3) ?
C38 C39 H39A . . 109.4 ?
C38 C39 H39B . . 109.4 ?
H39A C39 H39B . . 108.0 ?
C40 C39 C38 . . 111.4(2) ?
C40 C39 H39A . . 109.4 ?
C40 C39 H39B . . 109.4 ?
C39 C40 C48 . . 108.2(2) ?
C41 C40 C39 . . 108.1(2) ?
C41 C40 C48 . . 111.4(3) ?
C47 C40 C39 . . 108.7(3) ?
C47 C40 C41 . . 109.4(3) ?
C47 C40 C48 . . 110.9(3) ?
C40 C41 H41A . . 109.7 ?
C40 C41 H41B . . 109.7 ?
C40 C41 C42 . . 110.0(3) ?
H41A C41 H41B . . 108.2 ?
C42 C41 H41A . . 109.7 ?
C42 C41 H41B . . 109.7 ?
C41 C42 H42 . . 109.2 ?
C43 C42 C41 . . 110.2(3) ?
C43 C42 H42 . . 109.2 ?
C43 C42 C46 . . 110.1(3) ?
C46 C42 C41 . . 108.9(3) ?
C46 C42 H42 . . 109.2 ?
C42 C43 H43A . . 109.8 ?
C42 C43 H43B . . 109.8 ?
C42 C43 C44 . . 109.3(3) ?
H43A C43 H43B . . 108.3 ?
C44 C43 H43A . . 109.8 ?
C44 C43 H43B . . 109.8 ?
C43 C44 H44 . . 109.5 ?
C43 C44 C47 . . 109.4(3) ?
C45 C44 C43 . . 108.9(3) ?
C45 C44 H44 . . 109.5 ?
C45 C44 C47 . . 110.0(3) ?
C47 C44 H44 . . 109.5 ?
C38 C45 H45A . . 109.5 ?
C38 C45 H45B . . 109.5 ?
C44 C45 C38 . . 110.8(3) ?
C44 C45 H45A . . 109.5 ?
C44 C45 H45B . . 109.5 ?
H45A C45 H45B . . 108.1 ?
C38 C46 H46A . . 109.7 ?
C38 C46 H46B . . 109.7 ?
C42 C46 C38 . . 109.7(3) ?
C42 C46 H46A . . 109.7 ?
C42 C46 H46B . . 109.7 ?
H46A C46 H46B . . 108.2 ?
C40 C47 C44 . . 110.0(3) ?
C40 C47 H47A . . 109.7 ?
C40 C47 H47B . . 109.7 ?
C44 C47 H47A . . 109.7 ?
C44 C47 H47B . . 109.7 ?
H47A C47 H47B . . 108.2 ?
C40 C48 H48A . . 108.9 ?
C40 C48 H48B . . 108.9 ?
H48A C48 H48B . . 107.7 ?
C49 C48 C40 . . 113.3(3) ?
C49 C48 H48A . . 108.9 ?
C49 C48 H48B . . 108.9 ?
O5 C49 Cd1 . . 62.76(17) ?
O5 C49 C48 . . 119.6(3) ?
O6 C49 Cd1 . . 56.67(17) ?
O6 C49 O5 . . 119.4(3) ?
O6 C49 C48 . . 121.0(3) ?
C48 C49 Cd1 . . 176.8(2) ?
O7 C50 Cd1 . . 59.7(4) ?
O7 C50 O8A . . 119.6(5) ?
O7 C50 C51 . . 120.2(5) ?
O7A C50 Cd1 . . 62.6(2) ?
O7A C50 C51 . . 116.1(4) ?
O8 C50 Cd1 . . 54.1(5) ?
O8 C50 O7A . . 116.8(6) ?
O8 C50 C51 . . 127.1(7) ?
O8A C50 Cd1 . . 61.7(3) ?
O8A C50 C51 . . 118.9(5) ?
C51 C50 Cd1 . . 177.8(3) ?
C50 C51 H51A . . 109.2 ?
C50 C51 H51B . . 109.2 ?
C50 C51 C54 . . 112.1(3) ?
H51A C51 H51B . . 107.9 ?
C54 C51 H51A . . 109.2 ?
C54 C51 H51B . . 109.2 ?
C55 C54 C51 . . 111.7(3) ?
C55 C54 C62 . . 107.8(3) ?
C62 C54 C51 . . 108.1(3) ?
C63 C54 C51 . . 110.9(3) ?
C63 C54 C55 . . 109.3(3) ?
C63 C54 C62 . . 109.0(3) ?
C54 C55 H55A . . 109.7 ?
C54 C55 H55B . . 109.7 ?
H55A C55 H55B . . 108.2 ?
C56 C55 C54 . . 110.0(3) ?
C56 C55 H55A . . 109.7 ?
C56 C55 H55B . . 109.7 ?
C55 C56 H56 . . 109.2 ?
C55 C56 C60 . . 110.2(3) ?
C57 C56 C55 . . 109.7(3) ?
C57 C56 H56 . . 109.2 ?
C57 C56 C60 . . 109.4(3) ?
C60 C56 H56 . . 109.2 ?
C56 C57 H57A . . 109.7 ?
C56 C57 H57B . . 109.7 ?
C56 C57 C58 . . 109.8(3) ?
H57A C57 H57B . . 108.2 ?
C58 C57 H57A . . 109.7 ?
C58 C57 H57B . . 109.7 ?
C57 C58 H58 . . 109.7 ?
C57 C58 C59 . . 108.8(3) ?
C57 C58 C63 . . 109.7(3) ?
C59 C58 H58 . . 109.7 ?
C63 C58 H58 . . 109.7 ?
C63 C58 C59 . . 109.1(3) ?
C58 C59 H59A . . 109.5 ?
C58 C59 H59B . . 109.5 ?
C58 C59 C61 . . 110.7(3) ?
H59A C59 H59B . . 108.1 ?
C61 C59 H59A . . 109.5 ?
C61 C59 H59B . . 109.5 ?
C56 C60 H60A . . 109.7 ?
C56 C60 H60B . . 109.7 ?
H60A C60 H60B . . 108.2 ?
C61 C60 C56 . . 109.8(3) ?
C61 C60 H60A . . 109.7 ?
C61 C60 H60B . . 109.7 ?
C59 C61 C64 . . 107.4(3) ?
C60 C61 C59 . . 107.9(3) ?
C60 C61 C62 . . 108.6(3) ?
C60 C61 C64 . . 111.6(3) ?
C62 C61 C59 . . 108.8(3) ?
C62 C61 C64 . . 112.3(3) ?
C54 C62 H62A . . 109.4 ?
C54 C62 H62B . . 109.4 ?
C61 C62 C54 . . 111.3(3) ?
C61 C62 H62A . . 109.4 ?
C61 C62 H62B . . 109.4 ?
H62A C62 H62B . . 108.0 ?
C54 C63 C58 . . 110.4(3) ?
C54 C63 H63A . . 109.6 ?
C54 C63 H63B . . 109.6 ?
C58 C63 H63A . . 109.6 ?
C58 C63 H63B . . 109.6 ?
H63A C63 H63B . . 108.1 ?
C61 C64 H64A . . 108.2 ?
C61 C64 H64B . . 108.2 ?
H64A C64 H64B . . 107.4 ?
C65 C64 C61 . . 116.2(3) ?
C65 C64 H64A . . 108.2 ?
C65 C64 H64B . . 108.2 ?
O9 C65 O10 . . 123.1(4) ?
O9 C65 C64 . . 123.8(4) ?
O10 C65 C64 . . 113.1(3) ?

loop_
_geom_bond_atom_site_label_1
_geom_bond_atom_site_label_2
_geom_bond_site_symmetry_2
_geom_bond_distance
_geom_bond_publ_flag
Cd1 O5 . 2.419(2) y
Cd1 O6 . 2.285(2) y
Cd1 O7 . 2.351(6) y
Cd1 O7A . 2.411(5) .
Cd1 O8 . 2.258(9) y
Cd1 O8A . 2.382(7) .
Cd1 N1 . 2.301(3) y
Cd1 N3 . 2.296(3) y
O1 C25 . 1.222(4) ?
O2 C33 . 1.224(4) ?
O3 C37 . 1.211(4) ?
O4 H4 . 0.8400 ?
O4 C37 . 1.315(4) ?
O5 C49 . 1.258(4) ?
O6 C49 . 1.256(4) ?
O7 C50 . 1.097(8) ?
O7A C50 . 1.445(8) ?
O8 C50 . 1.040(9) ?
O8A C50 . 1.361(8) ?
O9 C65 . 1.194(5) ?
O10 H10 . 0.8400 ?
O10 C65 . 1.309(5) ?
N1 C20 . 1.348(4) ?
N1 C22 . 1.333(4) ?
N2 C25 . 1.343(4) ?
N2 C26 . 1.463(4) ?
N2 C27 . 1.478(4) ?
N3 C28 . 1.350(4) ?
N3 C31 . 1.333(4) ?
N4 C33 . 1.348(4) ?
N4 C34 . 1.461(4) ?
N4 C35 . 1.465(4) ?
C20 H20 . 0.9500 ?
C20 C21 . 1.386(5) ?
C21 H21 . 0.9500 ?
C21 C24 . 1.392(5) ?
C22 H22 . 0.9500 ?
C22 C23 . 1.380(5) ?
C23 H23 . 0.9500 ?
C23 C24 . 1.381(5) ?
C24 C25 . 1.508(5) ?
C26 H26A . 0.9900 ?
C26 H26B . 0.9900 ?
C26 C27 2_666 1.514(5) ?
C27 C26 2_666 1.514(5) ?
C27 H27A . 0.9900 ?
C27 H27B . 0.9900 ?
C28 H28 . 0.9500 ?
C28 C29 . 1.368(5) ?
C29 H29 . 0.9500 ?
C29 C32 . 1.395(5) ?
C30 H30 . 0.9500 ?
C30 C31 . 1.375(5) ?
C30 C32 . 1.391(5) ?
C31 H31 . 0.9500 ?
C32 C33 . 1.497(5) ?
C34 H34A . 0.9900 ?
C34 H34B . 0.9900 ?
C34 C35 2_577 1.526(5) ?
C35 C34 2_577 1.526(5) ?
C35 H35A . 0.9900 ?
C35 H35B . 0.9900 ?
C36 H36A . 0.9900 ?
C36 H36B . 0.9900 ?
C36 C37 . 1.499(5) ?
C36 C38 . 1.538(4) ?
C38 C39 . 1.545(4) ?
C38 C45 . 1.538(5) ?
C38 C46 . 1.534(5) ?
C39 H39A . 0.9900 ?
C39 H39B . 0.9900 ?
C39 C40 . 1.540(4) ?
C40 C41 . 1.532(4) ?
C40 C47 . 1.530(4) ?
C40 C48 . 1.545(4) ?
C41 H41A . 0.9900 ?
C41 H41B . 0.9900 ?
C41 C42 . 1.542(5) ?
C42 H42 . 1.0000 ?
C42 C43 . 1.522(5) ?
C42 C46 . 1.530(5) ?
C43 H43A . 0.9900 ?
C43 H43B . 0.9900 ?
C43 C44 . 1.535(5) ?
C44 H44 . 1.0000 ?
C44 C45 . 1.524(5) ?
C44 C47 . 1.535(5) ?
C45 H45A . 0.9900 ?
C45 H45B . 0.9900 ?
C46 H46A . 0.9900 ?
C46 H46B . 0.9900 ?
C47 H47A . 0.9900 ?
C47 H47B . 0.9900 ?
C48 H48A . 0.9900 ?
C48 H48B . 0.9900 ?
C48 C49 . 1.507(4) ?
C50 C51 . 1.523(5) ?
C51 H51A . 0.9900 ?
C51 H51B . 0.9900 ?
C51 C54 . 1.553(5) ?
C54 C55 . 1.530(5) ?
C54 C62 . 1.542(4) ?
C54 C63 . 1.523(5) ?
C55 H55A . 0.9900 ?
C55 H55B . 0.9900 ?
C55 C56 . 1.520(5) ?
C56 H56 . 1.0000 ?
C56 C57 . 1.511(6) ?
C56 C60 . 1.538(5) ?
C57 H57A . 0.9900 ?
C57 H57B . 0.9900 ?
C57 C58 . 1.521(6) ?
C58 H58 . 1.0000 ?
C58 C59 . 1.535(5) ?
C58 C63 . 1.526(5) ?
C59 H59A . 0.9900 ?
C59 H59B . 0.9900 ?
C59 C61 . 1.536(5) ?
C60 H60A . 0.9900 ?
C60 H60B . 0.9900 ?
C60 C61 . 1.527(5) ?
C61 C62 . 1.533(4) ?
C61 C64 . 1.547(4) ?
C62 H62A . 0.9900 ?
C62 H62B . 0.9900 ?
C63 H63A . 0.9900 ?
C63 H63B . 0.9900 ?
C64 H64A . 0.9900 ?
C64 H64B . 0.9900 ?
C64 C65 . 1.491(5) ?

loop_
_geom_hbond_atom_site_label_D
_geom_hbond_atom_site_label_H
_geom_hbond_atom_site_label_A
_geom_hbond_site_symmetry_A
_geom_hbond_distance_DH
_geom_hbond_distance_HA
_geom_hbond_distance_DA
_geom_hbond_angle_DHA
O4 H4 O5 2_767 0.84 1.75 2.588(3) 175.1
O10 H10 O7 2_776 0.84 1.89 2.725(8) 170.7
O10 H10 O7A 2_776 0.84 1.70 2.520(6) 164.7
C39 H39A O4 . 0.99 2.52 3.135(4) 119.8
C47 H47B O6 . 0.99 2.55 3.163(4) 119.7
C55 H55B O7A . 0.99 2.46 3.009(7) 114.7
C62 H62B O10 . 0.99 2.53 3.115(4) 117.3
C63 H63B O8A . 0.99 2.47 3.107(8) 121.4

loop_
_geom_torsion_atom_site_label_1
_geom_torsion_atom_site_label_2
_geom_torsion_atom_site_label_3
_geom_torsion_atom_site_label_4
_geom_torsion_site_symmetry_4
_geom_torsion
Cd1 O5 C49 O6 . 1.1(3)
Cd1 O5 C49 C48 . -177.5(3)
Cd1 O6 C49 O5 . -1.2(3)
Cd1 O6 C49 C48 . 177.4(3)
Cd1 O7 C50 O8A . 15.7(8)
Cd1 O7 C50 C51 . -177.5(3)
Cd1 O7A C50 O8 . -1.8(8)
Cd1 O7A C50 C51 . -178.1(3)
Cd1 O8 C50 O7A . 1.9(9)
Cd1 O8 C50 C51 . 177.8(3)
Cd1 O8A C50 O7 . -15.4(8)
Cd1 O8A C50 C51 . 177.6(3)
Cd1 N1 C20 C21 . 179.5(3)
Cd1 N1 C22 C23 . -179.2(3)
Cd1 N3 C28 C29 . 178.7(3)
Cd1 N3 C31 C30 . -179.6(3)
O7 C50 C51 C54 . 115.1(7)
O7A C50 C51 C54 . 80.1(5)
O8 C50 C51 C54 . -95.7(10)
O8A C50 C51 C54 . -78.0(7)
N1 C20 C21 C24 . 0.3(5)
N1 C22 C23 C24 . -0.8(5)
N3 C28 C29 C32 . 1.8(5)
C20 N1 C22 C23 . -0.2(5)
C20 C21 C24 C23 . -1.3(5)
C20 C21 C24 C25 . 174.1(3)
C21 C24 C25 O1 . -71.0(4)
C21 C24 C25 N2 . 110.8(4)
C22 N1 C20 C21 . 0.5(5)
C22 C23 C24 C21 . 1.5(5)
C22 C23 C24 C25 . -173.7(3)
C23 C24 C25 O1 . 104.2(4)
C23 C24 C25 N2 . -73.9(4)
C25 N2 C26 C27 2_666 102.6(4)
C25 N2 C27 C26 2_666 -102.1(4)
C26 N2 C25 O1 . 6.5(5)
C26 N2 C25 C24 . -175.4(3)
C26 N2 C27 C26 2_666 56.8(4)
C27 N2 C25 O1 . 164.4(4)
C27 N2 C25 C24 . -17.5(5)
C27 N2 C26 C27 2_666 -57.6(4)
C28 N3 C31 C30 . 0.2(5)
C28 C29 C32 C30 . -1.4(5)
C28 C29 C32 C33 . -174.2(3)
C29 C32 C33 O2 . 55.0(5)
C29 C32 C33 N4 . -128.7(4)
C30 C32 C33 O2 . -117.5(4)
C30 C32 C33 N4 . 58.9(5)
C31 N3 C28 C29 . -1.1(5)
C31 C30 C32 C29 . 0.5(5)
C31 C30 C32 C33 . 173.1(3)
C32 C30 C31 N3 . 0.1(5)
C33 N4 C34 C35 2_577 135.2(3)
C33 N4 C35 C34 2_577 -136.2(3)
C34 N4 C33 O2 . -1.5(5)
C34 N4 C33 C32 . -177.8(3)
C34 N4 C35 C34 2_577 58.0(4)
C35 N4 C33 O2 . -166.5(3)
C35 N4 C33 C32 . 17.2(5)
C35 N4 C34 C35 2_577 -57.9(4)
C36 C38 C39 C40 . 177.7(3)
C36 C38 C45 C44 . 179.9(3)
C36 C38 C46 C42 . -176.7(3)
C37 C36 C38 C39 . 76.8(4)
C37 C36 C38 C45 . -165.0(3)
C37 C36 C38 C46 . -45.6(4)
C38 C36 C37 O3 . 115.1(4)
C38 C36 C37 O4 . -67.4(4)
C38 C39 C40 C41 . 58.8(3)
C38 C39 C40 C47 . -59.9(3)
C38 C39 C40 C48 . 179.6(3)
C39 C38 C45 C44 . -59.0(3)
C39 C38 C46 C42 . 59.1(3)
C39 C40 C41 C42 . -60.0(3)
C39 C40 C47 C44 . 58.5(3)
C39 C40 C48 C49 . -170.0(3)
C40 C41 C42 C43 . -58.9(3)
C40 C41 C42 C46 . 62.0(3)
C40 C48 C49 O5 . 102.6(4)
C40 C48 C49 O6 . -76.1(4)
C41 C40 C47 C44 . -59.3(3)
C41 C40 C48 C49 . -51.3(4)
C41 C42 C43 C44 . 59.5(4)
C41 C42 C46 C38 . -61.0(3)
C42 C43 C44 C45 . 60.2(4)
C42 C43 C44 C47 . -60.1(4)
C43 C42 C46 C38 . 59.8(3)
C43 C44 C45 C38 . -60.0(4)
C43 C44 C47 C40 . 60.4(3)
C45 C38 C39 C40 . 59.4(3)
C45 C38 C46 C42 . -58.0(3)
C45 C44 C47 C40 . -59.2(3)
C46 C38 C39 C40 . -58.6(3)
C46 C38 C45 C44 . 59.0(3)
C46 C42 C43 C44 . -60.6(3)
C47 C40 C41 C42 . 58.2(3)
C47 C40 C48 C49 . 70.8(4)
C47 C44 C45 C38 . 59.9(4)
C48 C40 C41 C42 . -178.8(3)
C48 C40 C47 C44 . 177.4(3)
C50 C51 C54 C55 . -55.4(5)
C50 C51 C54 C62 . -173.8(4)
C50 C51 C54 C63 . 66.7(5)
C51 C54 C55 C56 . -178.2(3)
C51 C54 C62 C61 . -179.1(3)
C51 C54 C63 C58 . 178.3(3)
C54 C55 C56 C57 . -60.0(4)
C54 C55 C56 C60 . 60.5(4)
C55 C54 C62 C61 . 60.1(4)
C55 C54 C63 C58 . -58.2(4)
C55 C56 C57 C58 . 60.2(4)
C55 C56 C60 C61 . -59.5(4)
C56 C57 C58 C59 . 59.9(4)
C56 C57 C58 C63 . -59.4(4)
C56 C60 C61 C59 . -59.7(4)
C56 C60 C61 C62 . 58.2(4)
C56 C60 C61 C64 . -177.5(3)
C57 C56 C60 C61 . 61.2(4)
C57 C58 C59 C61 . -59.9(4)
C57 C58 C63 C54 . 58.7(4)
C58 C59 C61 C60 . 59.7(4)
C58 C59 C61 C62 . -58.1(4)
C58 C59 C61 C64 . -179.9(3)
C59 C58 C63 C54 . -60.4(4)
C59 C61 C62 C54 . 57.5(4)
C59 C61 C64 C65 . -166.6(3)
C60 C56 C57 C58 . -60.8(4)
C60 C61 C62 C54 . -59.7(4)
C60 C61 C64 C65 . -48.5(4)
C61 C64 C65 O9 . 110.9(4)
C61 C64 C65 O10 . -72.3(5)
C62 C54 C55 C56 . -59.6(4)
C62 C54 C63 C58 . 59.4(4)
C62 C61 C64 C65 . 73.8(4)
C63 C54 C55 C56 . 58.8(4)
C63 C54 C62 C61 . -58.4(4)
C63 C58 C59 C61 . 59.7(4)
C64 C61 C62 C54 . 176.3(3)

_cod_database_fobs_code 1544544
